data_4334124
loop_
_publ_author_name
'Michael G. Fraser'
'Holly van der Salm'
'Scott A. Cameron'
'Allan G. Blackman'
'Keith C. Gordon'

_publ_section_title
;
 Heteroleptic Cu(I) Bis-diimine Complexes of
 6,6'-Dimesityl-2,2'-bipyridine: A Structural, Theoretical and
 Spectroscopic Study
;
_journal_name_full 'Inorganic Chemistry'
_journal_page_first 2980
_journal_page_last 2992
_journal_paper_doi 10.1021/ic302393p
_journal_volume 52
_journal_year 2013
_chemical_formula_sum 'C60 H48 B Cu F4 N4'
_chemical_formula_weight 975.37
_chemical_name_systematic
; 
 ? 
;
_space_group_IT_number 14
_symmetry_cell_setting monoclinic
_symmetry_space_group_name_Hall '-P 2ybc'
_symmetry_space_group_name_H-M 'P 1 21/c 1'
_atom_sites_solution_hydrogens geom
_atom_sites_solution_primary direct
_atom_sites_solution_secondary difmap
_audit_creation_method SHELXL-97
_cell_angle_alpha 90.00
_cell_angle_beta 96.705(7)
_cell_angle_gamma 90.00
_cell_formula_units_Z 4
_cell_length_a 9.0475(13)
_cell_length_b 17.263(3)
_cell_length_c 30.962(5)
_cell_measurement_reflns_used 4413
_cell_measurement_temperature 89(2)
_cell_measurement_theta_max 20.76
_cell_measurement_theta_min 2.31
_cell_volume 4802.8(13)
_computing_cell_refinement 'Bruker SMART'
_computing_data_collection 'Bruker SMART'
_computing_data_reduction 'Bruker SAINT'
_computing_molecular_graphics 'Bruker SHELXTL'
_computing_publication_material 'Bruker SHELXTL'
_computing_structure_refinement 'Bruker SHELXTL'
_computing_structure_solution 'Bruker SHELXTL'
_diffrn_ambient_temperature 89(2)
_diffrn_measured_fraction_theta_full 0.993
_diffrn_measured_fraction_theta_max 0.993
_diffrn_measurement_device_type 'CCD area detector'
_diffrn_measurement_method 'phi and omega scans'
_diffrn_radiation_monochromator graphite
_diffrn_radiation_source 'fine-focus sealed tube'
_diffrn_radiation_type MoK\a
_diffrn_radiation_wavelength 0.71073
_diffrn_reflns_av_R_equivalents 0.1148
_diffrn_reflns_av_sigmaI/netI 0.0891
_diffrn_reflns_limit_h_max 11
_diffrn_reflns_limit_h_min -11
_diffrn_reflns_limit_k_max 21
_diffrn_reflns_limit_k_min -21
_diffrn_reflns_limit_l_max 38
_diffrn_reflns_limit_l_min -38
_diffrn_reflns_number 77631
_diffrn_reflns_theta_full 26.44
_diffrn_reflns_theta_max 26.44
_diffrn_reflns_theta_min 1.32
_exptl_absorpt_coefficient_mu 0.516
_exptl_absorpt_correction_T_max 0.9084
_exptl_absorpt_correction_T_min 0.8203
_exptl_absorpt_correction_type multi-scan
_exptl_absorpt_process_details SADABS
_exptl_crystal_colour Purple
_exptl_crystal_density_diffrn 1.349
_exptl_crystal_description Block
_exptl_crystal_F_000 2024
_exptl_crystal_size_max 0.40
_exptl_crystal_size_mid 0.24
_exptl_crystal_size_min 0.19
_refine_diff_density_max 0.735
_refine_diff_density_min -0.391
_refine_diff_density_rms 0.102
_refine_ls_extinction_method none
_refine_ls_goodness_of_fit_ref 1.037
_refine_ls_hydrogen_treatment constr
_refine_ls_matrix_type full
_refine_ls_number_parameters 637
_refine_ls_number_reflns 9845
_refine_ls_number_restraints 0
_refine_ls_restrained_S_all 1.037
_refine_ls_R_factor_all 0.1030
_refine_ls_R_factor_gt 0.0501
_refine_ls_shift/su_max 0.008
_refine_ls_shift/su_mean 0.000
_refine_ls_structure_factor_coef Fsqd
_refine_ls_weighting_details 'calc w=1/[\s^2^(Fo^2^)+(0.0763P)^2^+0.2178P] where P=(Fo^2^+2Fc^2^)/3'
_refine_ls_weighting_scheme calc
_refine_ls_wR_factor_gt 0.1172
_refine_ls_wR_factor_ref 0.1507
_reflns_number_gt 6200
_reflns_number_total 9845
_reflns_threshold_expression >2sigma(I)
_cod_data_source_file ic302393p_si_003_6.cif
_cod_data_source_block Dbp
_cod_original_cell_volume 4802.7(13)
_cod_original_sg_symbol_H-M 'P 1 21/c 1 '
_cod_database_code 4334124

loop_
_symmetry_equiv_pos_as_xyz
'x, y, z'
'-x, y+1/2, -z+1/2'
'-x, -y, -z'
'x, -y-1/2, z-1/2'

loop_
_atom_site_label
_atom_site_type_symbol
_atom_site_fract_x
_atom_site_fract_y
_atom_site_fract_z
_atom_site_U_iso_or_equiv
_atom_site_adp_type
_atom_site_occupancy
_atom_site_symmetry_multiplicity
_atom_site_calc_flag
_atom_site_refinement_flags
Cu1 Cu 0.65937(4) 0.36859(2) 0.869800(13) 0.01613(13) Uani 1 1 d .
N3 N 0.7130(3) 0.25857(15) 0.88502(8) 0.0148(6) Uani 1 1 d .
N4 N 0.7930(3) 0.34735(15) 0.82134(9) 0.0154(6) Uani 1 1 d .
C36 C 0.8510(3) 0.14864(18) 0.86156(11) 0.0169(7) Uani 1 1 d .
N1 N 0.4667(3) 0.42203(15) 0.84445(8) 0.0139(6) Uani 1 1 d .
N2 N 0.6693(3) 0.46346(15) 0.90827(8) 0.0151(6) Uani 1 1 d .
F4 F 0.4785(2) 0.75169(12) 0.85819(6) 0.0340(5) Uani 1 1 d .
F3 F 0.3444(2) 0.76346(13) 0.91502(7) 0.0376(6) Uani 1 1 d .
C5 C 0.4503(3) 0.49414(18) 0.85988(10) 0.0142(7) Uani 1 1 d .
C10 C 0.7746(3) 0.47953(18) 0.94186(10) 0.0156(7) Uani 1 1 d .
C18 C 0.4715(4) 0.3705(2) 0.72772(11) 0.0252(8) Uani 1 1 d .
H18A H 0.5338 0.3550 0.7053 0.030 Uiso 1 1 calc R
H18B H 0.5160 0.4155 0.7435 0.030 Uiso 1 1 calc R
H18C H 0.3718 0.3839 0.7140 0.030 Uiso 1 1 calc R
C9 C 0.7841(3) 0.55206(19) 0.96158(11) 0.0180(7) Uani 1 1 d .
H9 H 0.8593 0.5624 0.9850 0.022 Uiso 1 1 calc R
C4 C 0.3298(3) 0.54066(19) 0.84447(10) 0.0189(7) Uani 1 1 d .
H4 H 0.3205 0.5916 0.8554 0.023 Uiso 1 1 calc R
C15 C 0.4225(3) 0.1780(2) 0.81213(12) 0.0235(8) Uani 1 1 d .
H15 H 0.4068 0.1344 0.8298 0.028 Uiso 1 1 calc R
C1 C 0.3646(3) 0.39392(18) 0.81291(10) 0.0165(7) Uani 1 1 d .
C11 C 0.3972(3) 0.31443(18) 0.79771(11) 0.0173(7) Uani 1 1 d .
C2 C 0.2411(3) 0.43798(19) 0.79683(11) 0.0195(8) Uani 1 1 d .
H2 H 0.1694 0.4175 0.7749 0.023 Uiso 1 1 calc R
C8 C 0.6834(3) 0.60887(19) 0.94688(11) 0.0203(8) Uani 1 1 d .
H8 H 0.6896 0.6590 0.9597 0.024 Uiso 1 1 calc R
C17 C 0.2886(3) 0.2585(2) 0.86303(11) 0.0224(8) Uani 1 1 d .
H17A H 0.1844 0.2716 0.8537 0.027 Uiso 1 1 calc R
H17B H 0.3344 0.2999 0.8817 0.027 Uiso 1 1 calc R
H17C H 0.2934 0.2097 0.8793 0.027 Uiso 1 1 calc R
C6 C 0.5673(3) 0.51924(18) 0.89507(10) 0.0154(7) Uani 1 1 d .
C14 C 0.4963(3) 0.1677(2) 0.77549(12) 0.0247(8) Uani 1 1 d .
C12 C 0.4608(3) 0.30454(19) 0.75892(11) 0.0186(7) Uani 1 1 d .
C7 C 0.5732(3) 0.59210(19) 0.91328(11) 0.0186(7) Uani 1 1 d .
H7 H 0.5024 0.6304 0.9029 0.022 Uiso 1 1 calc R
C16 C 0.3714(3) 0.24987(19) 0.82356(11) 0.0190(7) Uani 1 1 d .
C13 C 0.5120(3) 0.2313(2) 0.74899(11) 0.0222(8) Uani 1 1 d .
H13 H 0.5590 0.2246 0.7234 0.027 Uiso 1 1 calc R
C3 C 0.2238(3) 0.51119(19) 0.81284(11) 0.0209(8) Uani 1 1 d .
H3 H 0.1396 0.5415 0.8023 0.025 Uiso 1 1 calc R
C19 C 0.5589(4) 0.0897(2) 0.76505(14) 0.0354(10) Uani 1 1 d .
H19A H 0.5138 0.0728 0.7363 0.043 Uiso 1 1 calc R
H19B H 0.5367 0.0519 0.7870 0.043 Uiso 1 1 calc R
H19C H 0.6670 0.0939 0.7651 0.043 Uiso 1 1 calc R
C25 C 0.9935(3) 0.39231(18) 0.93582(10) 0.0154(7) Uani 1 1 d .
C24 C 1.0712(3) 0.32493(19) 0.94877(11) 0.0195(8) Uani 1 1 d .
H24 H 1.1538 0.3103 0.9342 0.023 Uiso 1 1 calc R
C20 C 0.8725(3) 0.41306(18) 0.95713(10) 0.0154(7) Uani 1 1 d .
C26 C 1.0413(3) 0.4417(2) 0.89978(11) 0.0226(8) Uani 1 1 d .
H26A H 1.1375 0.4232 0.8922 0.027 Uiso 1 1 calc R
H26B H 1.0508 0.4957 0.9095 0.027 Uiso 1 1 calc R
H26C H 0.9668 0.4381 0.8742 0.027 Uiso 1 1 calc R
C23 C 1.0321(3) 0.27865(19) 0.98212(11) 0.0197(8) Uani 1 1 d .
C22 C 0.9162(3) 0.30220(19) 1.00436(11) 0.0204(8) Uani 1 1 d .
H22 H 0.8907 0.2719 1.0280 0.024 Uiso 1 1 calc R
C21 C 0.8360(3) 0.36927(19) 0.99292(10) 0.0173(7) Uani 1 1 d .
C28 C 1.1131(4) 0.2035(2) 0.99362(12) 0.0269(8) Uani 1 1 d .
H28A H 1.1738 0.2089 1.0218 0.032 Uiso 1 1 calc R
H28B H 1.1776 0.1911 0.9712 0.032 Uiso 1 1 calc R
H28C H 1.0406 0.1618 0.9953 0.032 Uiso 1 1 calc R
C27 C 0.7100(3) 0.3932(2) 1.01803(11) 0.0248(8) Uani 1 1 d .
H27A H 0.6847 0.3501 1.0364 0.030 Uiso 1 1 calc R
H27B H 0.6229 0.4070 0.9976 0.030 Uiso 1 1 calc R
H27C H 0.7408 0.4380 1.0364 0.030 Uiso 1 1 calc R
C41 C 0.8681(3) 0.35948(18) 0.74835(10) 0.0154(7) Uani 1 1 d .
C38 C 0.9476(3) 0.15784(19) 0.79176(11) 0.0181(7) Uani 1 1 d .
H38 H 0.9952 0.1339 0.7695 0.022 Uiso 1 1 calc R
C40 C 0.9151(3) 0.28109(18) 0.74930(10) 0.0142(7) Uani 1 1 d .
C47 C 0.8323(3) 0.27248(18) 0.82075(10) 0.0149(7) Uani 1 1 d .
C30 C 0.5826(3) 0.2481(2) 0.94752(10) 0.0189(7) Uani 1 1 d .
H30 H 0.5438 0.2987 0.9420 0.023 Uiso 1 1 calc R
C46 C 0.8149(3) 0.39159(18) 0.78610(10) 0.0156(7) Uani 1 1 d .
C34 C 0.7335(3) 0.13852(19) 0.92750(10) 0.0191(7) Uani 1 1 d .
C48 C 0.7984(3) 0.22552(18) 0.85746(10) 0.0145(7) Uani 1 1 d .
C44 C 0.7911(3) 0.51650(19) 0.75182(11) 0.0214(8) Uani 1 1 d .
H44 H 0.7703 0.5704 0.7530 0.026 Uiso 1 1 calc R
C45 C 0.7819(3) 0.47159(18) 0.78746(11) 0.0173(7) Uani 1 1 d .
H45 H 0.7534 0.4939 0.8133 0.021 Uiso 1 1 calc R
C39 C 0.9013(3) 0.23768(18) 0.78651(10) 0.0157(7) Uani 1 1 d .
C37 C 0.9257(3) 0.11660(19) 0.82701(11) 0.0199(8) Uani 1 1 d .
H37 H 0.9603 0.0647 0.8293 0.024 Uiso 1 1 calc R
C32 C 0.6046(4) 0.1331(2) 0.99169(12) 0.0283(8) Uani 1 1 d .
H32 H 0.5794 0.1058 1.0164 0.034 Uiso 1 1 calc R
C43 C 0.8312(3) 0.48370(19) 0.71324(12) 0.0220(8) Uani 1 1 d .
H43 H 0.8301 0.5150 0.6880 0.026 Uiso 1 1 calc R
C29 C 0.6773(3) 0.21525(19) 0.91877(10) 0.0159(7) Uani 1 1 d .
C35 C 0.8229(3) 0.10516(19) 0.89790(11) 0.0193(7) Uani 1 1 d .
C42 C 0.8715(3) 0.40816(19) 0.71158(11) 0.0202(8) Uani 1 1 d .
H42 H 0.9022 0.3877 0.6856 0.024 Uiso 1 1 calc R
C31 C 0.5467(3) 0.2082(2) 0.98279(11) 0.0245(8) Uani 1 1 d .
H31 H 0.4826 0.2309 1.0014 0.029 Uiso 1 1 calc R
C33 C 0.6964(4) 0.0994(2) 0.96506(12) 0.0282(9) Uani 1 1 d .
H33 H 0.7358 0.0492 0.9718 0.034 Uiso 1 1 calc R
C55 C 0.9759(3) 0.24520(18) 0.71121(10) 0.0152(7) Uani 1 1 d .
C58 C 1.0892(4) 0.1762(2) 0.64069(11) 0.0245(8) Uani 1 1 d .
H58 H 1.1277 0.1524 0.6167 0.029 Uiso 1 1 calc R
C56 C 0.8822(3) 0.22542(19) 0.67389(10) 0.0194(8) Uani 1 1 d .
H56 H 0.7786 0.2359 0.6723 0.023 Uiso 1 1 calc R
C59 C 1.1840(3) 0.1968(2) 0.67741(11) 0.0247(8) Uani 1 1 d .
H59 H 1.2880 0.1880 0.6785 0.030 Uiso 1 1 calc R
C49 C 0.8900(4) 0.0267(2) 0.90399(11) 0.0240(8) Uani 1 1 d .
C57 C 0.9389(3) 0.19069(19) 0.63925(11) 0.0227(8) Uani 1 1 d .
H57 H 0.8737 0.1766 0.6142 0.027 Uiso 1 1 calc R
C50 C 0.8053(4) -0.0398(2) 0.89709(13) 0.0340(9) Uani 1 1 d .
H50 H 0.7000 -0.0365 0.8917 0.041 Uiso 1 1 calc R
C52 C 1.0269(5) -0.1174(3) 0.90641(14) 0.0477(12) Uani 1 1 d .
H52 H 1.0738 -0.1667 0.9069 0.057 Uiso 1 1 calc R
C60 C 1.1264(3) 0.22984(19) 0.71233(11) 0.0200(8) Uani 1 1 d .
H60 H 1.1914 0.2424 0.7377 0.024 Uiso 1 1 calc R
C53 C 1.1119(5) -0.0517(3) 0.91407(13) 0.0420(11) Uani 1 1 d .
H53 H 1.2169 -0.0557 0.9204 0.050 Uiso 1 1 calc R
C54 C 1.0436(4) 0.0200(2) 0.91252(12) 0.0322(9) Uani 1 1 d .
H54 H 1.1026 0.0654 0.9174 0.039 Uiso 1 1 calc R
C51 C 0.8761(5) -0.1123(2) 0.89808(14) 0.0426(11) Uani 1 1 d .
H51 H 0.8185 -0.1581 0.8929 0.051 Uiso 1 1 calc R
B1 B 0.4635(4) 0.7943(2) 0.89576(13) 0.0245(9) Uani 1 1 d .
F1 F 0.5921(2) 0.78546(13) 0.92452(7) 0.0376(5) Uani 1 1 d .
F2 F 0.4387(3) 0.87074(13) 0.88570(8) 0.0481(6) Uani 1 1 d .

loop_
_atom_site_aniso_label
_atom_site_aniso_U_11
_atom_site_aniso_U_22
_atom_site_aniso_U_33
_atom_site_aniso_U_23
_atom_site_aniso_U_13
_atom_site_aniso_U_12
Cu1 0.01580(19) 0.0163(2) 0.0161(2) -0.00342(18) 0.00109(15) 0.00313(16)
N3 0.0136(12) 0.0187(15) 0.0113(14) -0.0024(12) -0.0022(11) 0.0001(11)
N4 0.0127(12) 0.0155(15) 0.0174(15) -0.0021(12) -0.0016(11) 0.0020(10)
C36 0.0162(15) 0.0167(18) 0.0176(18) 0.0017(14) 0.0012(13) 0.0034(12)
N1 0.0140(12) 0.0161(15) 0.0115(14) -0.0023(12) 0.0007(10) -0.0009(10)
N2 0.0152(12) 0.0159(15) 0.0145(15) -0.0004(12) 0.0024(11) 0.0002(10)
F4 0.0387(12) 0.0438(14) 0.0198(11) -0.0025(10) 0.0047(9) 0.0096(10)
F3 0.0314(11) 0.0562(15) 0.0259(12) 0.0037(11) 0.0063(9) -0.0093(10)
C5 0.0141(14) 0.0154(18) 0.0138(17) 0.0013(14) 0.0044(13) -0.0001(12)
C10 0.0146(15) 0.0201(19) 0.0133(17) 0.0008(14) 0.0063(13) -0.0007(13)
C18 0.0236(17) 0.033(2) 0.0197(19) -0.0068(17) 0.0055(14) -0.0086(15)
C9 0.0162(15) 0.0213(19) 0.0163(18) -0.0059(15) 0.0012(13) -0.0018(13)
C4 0.0209(16) 0.0184(18) 0.0176(18) 0.0026(15) 0.0036(14) 0.0037(13)
C15 0.0211(16) 0.023(2) 0.025(2) -0.0019(16) -0.0027(15) -0.0014(14)
C1 0.0162(15) 0.0180(18) 0.0155(18) -0.0038(14) 0.0032(13) -0.0048(13)
C11 0.0133(14) 0.0201(19) 0.0179(19) -0.0061(15) -0.0007(13) -0.0030(13)
C2 0.0140(15) 0.026(2) 0.0173(18) 0.0004(16) -0.0019(13) -0.0025(13)
C8 0.0208(16) 0.0181(18) 0.023(2) -0.0044(15) 0.0072(14) -0.0004(13)
C17 0.0256(17) 0.022(2) 0.0187(19) -0.0006(16) 0.0012(15) -0.0031(14)
C6 0.0153(15) 0.0172(18) 0.0145(18) 0.0009(14) 0.0055(13) 0.0000(13)
C14 0.0148(16) 0.028(2) 0.030(2) -0.0164(18) -0.0033(15) 0.0003(14)
C12 0.0130(15) 0.025(2) 0.0178(19) -0.0056(16) 0.0015(13) -0.0058(13)
C7 0.0182(15) 0.0171(19) 0.0212(19) -0.0005(15) 0.0053(14) 0.0022(13)
C16 0.0166(15) 0.0220(19) 0.0178(18) -0.0030(16) -0.0011(13) -0.0040(13)
C13 0.0136(15) 0.031(2) 0.022(2) -0.0114(17) 0.0017(14) -0.0061(14)
C3 0.0149(15) 0.023(2) 0.024(2) 0.0042(16) 0.0017(14) 0.0009(13)
C19 0.0266(19) 0.030(2) 0.049(3) -0.022(2) 0.0032(17) 0.0027(16)
C25 0.0147(15) 0.0179(18) 0.0127(17) -0.0003(14) -0.0025(12) 0.0005(12)
C24 0.0159(15) 0.025(2) 0.0173(19) -0.0068(16) 0.0009(13) 0.0006(13)
C20 0.0136(14) 0.0201(19) 0.0115(17) -0.0023(14) -0.0028(12) -0.0025(13)
C26 0.0190(16) 0.029(2) 0.0201(19) 0.0006(16) 0.0045(14) -0.0005(14)
C23 0.0165(15) 0.0210(19) 0.0196(19) -0.0018(16) -0.0056(13) 0.0007(13)
C22 0.0209(16) 0.027(2) 0.0127(18) 0.0011(15) -0.0018(13) -0.0032(14)
C21 0.0139(14) 0.0211(18) 0.0163(18) -0.0034(15) -0.0010(12) -0.0033(13)
C28 0.0258(18) 0.026(2) 0.029(2) -0.0007(17) 0.0012(16) 0.0053(15)
C27 0.0237(17) 0.033(2) 0.0182(19) 0.0013(17) 0.0049(14) -0.0013(15)
C41 0.0122(14) 0.0198(19) 0.0143(17) 0.0001(15) 0.0017(12) -0.0048(12)
C38 0.0137(15) 0.0207(18) 0.0203(19) -0.0046(15) 0.0042(13) 0.0030(13)
C40 0.0114(14) 0.0174(18) 0.0136(17) -0.0018(14) 0.0008(12) -0.0034(12)
C47 0.0109(14) 0.0188(18) 0.0148(17) -0.0036(14) 0.0000(12) 0.0001(12)
C30 0.0164(15) 0.0233(19) 0.0164(18) -0.0019(15) -0.0005(13) 0.0008(13)
C46 0.0113(14) 0.0176(18) 0.0174(18) -0.0004(15) 0.0001(13) -0.0045(12)
C34 0.0196(15) 0.0227(19) 0.0149(18) 0.0008(15) 0.0015(13) 0.0036(14)
C48 0.0140(14) 0.0160(18) 0.0132(17) -0.0025(14) 0.0007(13) 0.0008(12)
C44 0.0195(16) 0.0152(18) 0.030(2) 0.0031(16) 0.0051(15) -0.0001(13)
C45 0.0180(15) 0.0134(18) 0.0207(19) -0.0031(15) 0.0022(13) 0.0012(13)
C39 0.0128(14) 0.0195(18) 0.0146(18) -0.0032(15) 0.0005(12) -0.0008(12)
C37 0.0195(16) 0.0195(19) 0.0213(19) 0.0013(15) 0.0050(14) 0.0058(13)
C32 0.0341(19) 0.034(2) 0.0180(19) 0.0061(18) 0.0086(16) 0.0021(17)
C43 0.0175(16) 0.023(2) 0.026(2) 0.0083(17) 0.0054(14) -0.0055(14)
C29 0.0141(14) 0.0208(18) 0.0120(17) -0.0020(15) -0.0016(12) 0.0000(13)
C35 0.0205(16) 0.0198(18) 0.0176(19) -0.0005(15) 0.0021(14) 0.0016(13)
C42 0.0180(16) 0.021(2) 0.0222(19) 0.0001(16) 0.0056(14) -0.0033(13)
C31 0.0237(17) 0.033(2) 0.017(2) -0.0029(17) 0.0052(14) 0.0017(15)
C33 0.035(2) 0.027(2) 0.024(2) 0.0042(17) 0.0095(16) 0.0083(16)
C55 0.0155(15) 0.0149(17) 0.0162(18) 0.0012(14) 0.0056(13) -0.0033(12)
C58 0.0281(18) 0.030(2) 0.017(2) -0.0055(17) 0.0113(15) 0.0011(15)
C56 0.0146(15) 0.025(2) 0.0187(19) 0.0002(16) 0.0021(13) -0.0037(13)
C59 0.0161(16) 0.034(2) 0.025(2) -0.0030(17) 0.0052(14) 0.0032(14)
C49 0.0355(19) 0.022(2) 0.0157(19) 0.0025(16) 0.0084(15) 0.0089(15)
C57 0.0220(17) 0.027(2) 0.0188(19) -0.0007(16) 0.0019(14) -0.0039(14)
C50 0.043(2) 0.027(2) 0.035(2) 0.0035(19) 0.0167(18) 0.0078(17)
C52 0.077(3) 0.040(3) 0.031(2) 0.016(2) 0.025(2) 0.033(2)
C60 0.0175(16) 0.024(2) 0.0182(19) -0.0049(16) 0.0017(13) -0.0014(13)
C53 0.048(2) 0.043(3) 0.034(3) 0.007(2) 0.0011(19) 0.024(2)
C54 0.040(2) 0.030(2) 0.026(2) 0.0003(18) 0.0021(17) 0.0137(17)
C51 0.068(3) 0.023(2) 0.042(3) 0.008(2) 0.029(2) 0.005(2)
B1 0.028(2) 0.027(2) 0.020(2) 0.0035(19) 0.0049(17) 0.0026(17)
F1 0.0290(11) 0.0564(15) 0.0260(12) 0.0013(11) -0.0030(9) -0.0007(10)
F2 0.0596(15) 0.0309(14) 0.0554(17) 0.0118(12) 0.0136(12) 0.0101(11)

loop_
_atom_type_symbol
_atom_type_description
_atom_type_scat_dispersion_real
_atom_type_scat_dispersion_imag
_atom_type_scat_source
C C 0.0033 0.0016 'International Tables Vol C Tables 4.2.6.8 and 6.1.1.4'
H H 0.0000 0.0000 'International Tables Vol C Tables 4.2.6.8 and 6.1.1.4'
B B 0.0013 0.0007 'International Tables Vol C Tables 4.2.6.8 and 6.1.1.4'
N N 0.0061 0.0033 'International Tables Vol C Tables 4.2.6.8 and 6.1.1.4'
F F 0.0171 0.0103 'International Tables Vol C Tables 4.2.6.8 and 6.1.1.4'
Cu Cu 0.3201 1.2651 'International Tables Vol C Tables 4.2.6.8 and 6.1.1.4'

loop_
_geom_angle_atom_site_label_1
_geom_angle_atom_site_label_2
_geom_angle_atom_site_label_3
_geom_angle
N3 Cu1 N2 129.56(10)
N3 Cu1 N1 133.64(10)
N2 Cu1 N1 80.68(10)
N3 Cu1 N4 81.74(10)
N2 Cu1 N4 125.59(10)
N1 Cu1 N4 110.24(10)
C48 N3 C29 117.5(3)
C48 N3 Cu1 113.3(2)
C29 N3 Cu1 129.2(2)
C47 N4 C46 117.7(3)
C47 N4 Cu1 111.1(2)
C46 N4 Cu1 129.3(2)
C35 C36 C48 119.0(3)
C35 C36 C37 122.4(3)
C48 C36 C37 118.5(3)
C5 N1 C1 119.5(3)
C5 N1 Cu1 113.87(19)
C1 N1 Cu1 126.5(2)
C10 N2 C6 118.5(3)
C10 N2 Cu1 126.7(2)
C6 N2 Cu1 114.4(2)
N1 C5 C4 121.7(3)
N1 C5 C6 115.4(3)
C4 C5 C6 122.9(3)
N2 C10 C9 121.5(3)
N2 C10 C20 115.1(3)
C9 C10 C20 123.3(3)
C8 C9 C10 119.4(3)
C3 C4 C5 118.7(3)
C16 C15 C14 121.8(3)
N1 C1 C2 120.9(3)
N1 C1 C11 114.5(3)
C2 C1 C11 124.7(3)
C12 C11 C16 120.2(3)
C12 C11 C1 119.9(3)
C16 C11 C1 119.8(3)
C3 C2 C1 119.6(3)
C9 C8 C7 119.3(3)
N2 C6 C7 122.0(3)
N2 C6 C5 114.3(3)
C7 C6 C5 123.7(3)
C13 C14 C15 118.3(3)
C13 C14 C19 120.8(3)
C15 C14 C19 121.0(3)
C13 C12 C11 118.7(3)
C13 C12 C18 119.8(3)
C11 C12 C18 121.5(3)
C6 C7 C8 119.2(3)
C15 C16 C11 118.8(3)
C15 C16 C17 120.4(3)
C11 C16 C17 120.8(3)
C14 C13 C12 121.8(3)
C2 C3 C4 119.6(3)
C20 C25 C24 118.5(3)
C20 C25 C26 121.1(3)
C24 C25 C26 120.4(3)
C23 C24 C25 122.1(3)
C25 C20 C21 120.3(3)
C25 C20 C10 121.3(3)
C21 C20 C10 118.4(3)
C22 C23 C24 118.5(3)
C22 C23 C28 120.7(3)
C24 C23 C28 120.8(3)
C23 C22 C21 121.5(3)
C22 C21 C20 118.9(3)
C22 C21 C27 119.9(3)
C20 C21 C27 121.2(3)
C42 C41 C40 123.2(3)
C42 C41 C46 117.9(3)
C40 C41 C46 118.9(3)
C37 C38 C39 122.1(3)
C39 C40 C41 118.4(3)
C39 C40 C55 120.5(3)
C41 C40 C55 121.1(3)
N4 C47 C39 123.8(3)
N4 C47 C48 116.4(3)
C39 C47 C48 119.8(3)
C31 C30 C29 121.2(3)
N4 C46 C45 118.1(3)
N4 C46 C41 122.1(3)
C45 C46 C41 119.7(3)
C35 C34 C33 123.1(3)
C35 C34 C29 118.1(3)
C33 C34 C29 118.8(3)
N3 C48 C36 123.7(3)
N3 C48 C47 116.6(3)
C36 C48 C47 119.6(3)
C45 C44 C43 120.4(3)
C44 C45 C46 120.0(3)
C40 C39 C47 118.6(3)
C40 C39 C38 123.6(3)
C47 C39 C38 117.7(3)
C38 C37 C36 121.9(3)
C33 C32 C31 120.7(3)
C42 C43 C44 121.1(3)
N3 C29 C30 118.6(3)
N3 C29 C34 123.0(3)
C30 C29 C34 118.4(3)
C36 C35 C34 118.3(3)
C36 C35 C49 118.7(3)
C34 C35 C49 123.0(3)
C43 C42 C41 120.5(3)
C30 C31 C32 120.1(3)
C32 C33 C34 120.7(3)
C60 C55 C56 118.4(3)
C60 C55 C40 120.8(3)
C56 C55 C40 120.8(3)
C57 C58 C59 119.6(3)
C57 C56 C55 120.4(3)
C60 C59 C58 119.6(3)
C50 C49 C54 119.0(3)
C50 C49 C35 121.7(3)
C54 C49 C35 119.0(3)
C58 C57 C56 120.6(3)
C49 C50 C51 119.5(4)
C51 C52 C53 120.5(4)
C59 C60 C55 121.4(3)
C52 C53 C54 119.6(4)
C53 C54 C49 120.9(4)
C52 C51 C50 120.4(4)
F2 B1 F1 110.7(3)
F2 B1 F4 110.3(3)
F1 B1 F4 108.7(3)
F2 B1 F3 110.5(3)
F1 B1 F3 108.4(3)
F4 B1 F3 108.1(3)

loop_
_geom_bond_atom_site_label_1
_geom_bond_atom_site_label_2
_geom_bond_distance
Cu1 N3 2.003(3)
Cu1 N2 2.021(3)
Cu1 N1 2.046(2)
Cu1 N4 2.067(3)
N3 C48 1.343(4)
N3 C29 1.354(4)
N4 C47 1.341(4)
N4 C46 1.365(4)
C36 C35 1.400(5)
C36 C48 1.411(4)
C36 C37 1.440(4)
N1 C5 1.348(4)
N1 C1 1.354(4)
N2 C10 1.354(4)
N2 C6 1.363(4)
F4 B1 1.396(5)
F3 B1 1.396(4)
C5 C4 1.393(4)
C5 C6 1.492(4)
C10 C9 1.392(4)
C10 C20 1.492(4)
C18 C12 1.503(5)
C9 C8 1.379(4)
C4 C3 1.385(4)
C15 C16 1.385(5)
C15 C14 1.393(5)
C1 C2 1.394(4)
C1 C11 1.491(4)
C11 C12 1.402(4)
C11 C16 1.407(5)
C2 C3 1.373(5)
C8 C7 1.385(4)
C17 C16 1.514(5)
C6 C7 1.377(4)
C14 C13 1.387(5)
C14 C19 1.511(5)
C12 C13 1.394(5)
C25 C20 1.390(4)
C25 C24 1.394(4)
C25 C26 1.507(4)
C24 C23 1.384(5)
C20 C21 1.412(4)
C23 C22 1.381(4)
C23 C28 1.512(4)
C22 C21 1.390(4)
C21 C27 1.510(4)
C41 C42 1.418(4)
C41 C40 1.418(4)
C41 C46 1.427(4)
C38 C37 1.337(5)
C38 C39 1.444(4)
C40 C39 1.392(4)
C40 C55 1.493(4)
C47 C39 1.424(4)
C47 C48 1.458(4)
C30 C31 1.362(5)
C30 C29 1.423(4)
C46 C45 1.414(4)
C34 C35 1.414(4)
C34 C33 1.419(5)
C34 C29 1.433(4)
C44 C45 1.359(5)
C44 C43 1.407(5)
C32 C33 1.367(5)
C32 C31 1.413(5)
C43 C42 1.357(5)
C35 C49 1.488(4)
C55 C60 1.384(4)
C55 C56 1.393(4)
C58 C57 1.379(4)
C58 C59 1.388(5)
C56 C57 1.379(5)
C59 C60 1.378(5)
C49 C50 1.383(5)
C49 C54 1.389(5)
C50 C51 1.405(5)
C52 C51 1.361(6)
C52 C53 1.374(6)
C53 C54 1.382(5)
B1 F2 1.368(5)
B1 F1 1.389(4)
